data_7155245
loop_
_publ_author_name
'Mondal, Santanu'
'Mugesh, Govindasamy'

_publ_section_title
;
 Biomimetic deiodination of thyroid hormones and iodothyronamines - a
 structure-activity relationship study.
;
_journal_issue 40
_journal_name_full 'Organic &amp; biomolecular chemistry'
_journal_page_first 9490
_journal_page_last 9500
_journal_paper_doi 10.1039/c6ob01375a
_journal_volume 14
_journal_year 2016
_chemical_formula_moiety 'C11 H8 O Se2'
_chemical_formula_sum 'C11 H8 O Se2'
_chemical_formula_weight 314.09
_chemical_name_systematic
;
 ?
;
_space_group_IT_number 19
_symmetry_cell_setting orthorhombic
_symmetry_space_group_name_Hall 'P 2ac 2ab'
_symmetry_space_group_name_H-M 'P 21 21 21'
_atom_sites_solution_hydrogens geom
_atom_sites_solution_primary direct
_atom_sites_solution_secondary difmap
_audit_creation_method SHELXL-97
_audit_update_record
;
2016-06-19 deposited with the CCDC.
2016-08-09 downloaded from the CCDC.
;
_cell_angle_alpha 90.00
_cell_angle_beta 90.00
_cell_angle_gamma 90.00
_cell_formula_units_Z 4
_cell_length_a 4.6505(5)
_cell_length_b 13.4476(13)
_cell_length_c 16.1385(16)
_cell_measurement_reflns_used 9960
_cell_measurement_temperature 296(2)
_cell_measurement_theta_max 21.98
_cell_measurement_theta_min 3.03
_cell_volume 1009.27(18)
_computing_structure_refinement 'SHELXL-97 (Sheldrick, 2008)'
_diffrn_ambient_temperature 296(2)
_diffrn_measured_fraction_theta_full 0.997
_diffrn_measured_fraction_theta_max 0.997
_diffrn_measurement_device_type 'Bruker APEX-II CCD'
_diffrn_measurement_method '\f and \w scans'
_diffrn_radiation_monochromator graphite
_diffrn_radiation_source 'fine-focus sealed tube'
_diffrn_radiation_type MoK\a
_diffrn_radiation_wavelength 0.71073
_diffrn_reflns_av_R_equivalents 0.0940
_diffrn_reflns_av_sigmaI/netI 0.0417
_diffrn_reflns_limit_h_max 6
_diffrn_reflns_limit_h_min -5
_diffrn_reflns_limit_k_max 17
_diffrn_reflns_limit_k_min -17
_diffrn_reflns_limit_l_max 20
_diffrn_reflns_limit_l_min -20
_diffrn_reflns_number 52654
_diffrn_reflns_theta_full 27.45
_diffrn_reflns_theta_max 27.45
_diffrn_reflns_theta_min 3.28
_exptl_absorpt_coefficient_mu 7.286
_exptl_absorpt_correction_T_max 0.646
_exptl_absorpt_correction_T_min 0.502
_exptl_absorpt_correction_type empirical
_exptl_absorpt_process_details SADABS
_exptl_crystal_colour brown
_exptl_crystal_density_diffrn 2.067
_exptl_crystal_density_method 'not measured'
_exptl_crystal_description needle
_exptl_crystal_F_000 600
_exptl_crystal_size_max 0.12
_exptl_crystal_size_mid 0.08
_exptl_crystal_size_min 0.06
_refine_diff_density_max 1.221
_refine_diff_density_min -0.654
_refine_diff_density_rms 0.207
_refine_ls_abs_structure_details 'Flack H D (1983), Acta Cryst. A39, 876-881'
_refine_ls_abs_structure_Flack 0.12(5)
_refine_ls_extinction_method none
_refine_ls_goodness_of_fit_ref 1.208
_refine_ls_hydrogen_treatment mixed
_refine_ls_matrix_type full
_refine_ls_number_parameters 127
_refine_ls_number_reflns 2297
_refine_ls_number_restraints 0
_refine_ls_restrained_S_all 1.208
_refine_ls_R_factor_all 0.1161
_refine_ls_R_factor_gt 0.0783
_refine_ls_shift/su_max 0.007
_refine_ls_shift/su_mean 0.002
_refine_ls_structure_factor_coef Fsqd
_refine_ls_weighting_details 'calc w=1/[\s^2^(Fo^2^)+(0.0994P)^2^+3.4998P] where P=(Fo^2^+2Fc^2^)/3'
_refine_ls_weighting_scheme calc
_refine_ls_wR_factor_gt 0.1945
_refine_ls_wR_factor_ref 0.2135
_reflns_number_gt 1676
_reflns_number_total 2297
_reflns_threshold_expression >2\s(I)
_cod_data_source_file c6ob01375a2.cif
_cod_data_source_block napsesech2oh_3_0m
_cod_depositor_comments
;
The following automatic conversions were performed:

'_exptl_absorpt_correction_type' value 'EMPIRICAL' changed to
'empirical' according to
/usr/data/users/saulius/crontab/automatic-downloads/rss-feeds/RSC/lib/dictionaries/cif_core.dic
dictionary named 'cif_core.dic' version 2.4.2 from 2011-04-26.

Automatic conversion script
Id: cif_fix_values 4268 2015-11-12 08:31:59Z antanas 

 Adding full bibliography for 7155245--7155246.cif.
;
_cod_database_code 7155245

loop_
_symmetry_equiv_pos_as_xyz
'x, y, z'
'x+1/2, -y+1/2, -z'
'-x, y+1/2, -z+1/2'
'-x+1/2, -y, z+1/2'

loop_
_atom_site_label
_atom_site_type_symbol
_atom_site_fract_x
_atom_site_fract_y
_atom_site_fract_z
_atom_site_U_iso_or_equiv
_atom_site_adp_type
_atom_site_occupancy
_atom_site_symmetry_multiplicity
_atom_site_calc_flag
_atom_site_refinement_flags
Se1 Se 0.0374(4) 0.61242(11) 0.29268(9) 0.0724(5) Uani 1 1 d .
Se2 Se -0.1834(3) 0.66655(9) 0.16985(9) 0.0644(5) Uani 1 1 d .
C11 C -0.065(2) 0.4404(11) -0.0052(6) 0.057(4) Uani 1 1 d .
H11 H -0.1382 0.4226 -0.0566 0.068 Uiso 1 1 calc R
C1 C -0.070(2) 0.5475(7) 0.1137(6) 0.039(2) Uani 1 1 d .
C2 C 0.1216(18) 0.4839(6) 0.1536(6) 0.034(2) Uani 1 1 d .
C3 C 0.208(2) 0.5014(8) 0.2383(7) 0.044(2) Uani 1 1 d .
C4 C 0.386(3) 0.4399(10) 0.2780(7) 0.057(3) Uani 1 1 d .
H4 H 0.4298 0.4510 0.3334 0.068 Uiso 1 1 calc R
C5 C 0.509(3) 0.3570(9) 0.2354(9) 0.063(3) Uani 1 1 d .
H5 H 0.6447 0.3173 0.2619 0.075 Uiso 1 1 calc R
C6 C 0.429(3) 0.3363(9) 0.1565(8) 0.057(3) Uani 1 1 d .
H6 H 0.5027 0.2805 0.1299 0.068 Uiso 1 1 calc R
C7 C 0.231(2) 0.4001(7) 0.1136(6) 0.038(2) Uani 1 1 d .
C8 C 0.123(3) 0.3740(9) 0.0247(8) 0.056(3) Uani 1 1 d .
H8 H 0.1821 0.3181 -0.0046 0.067 Uiso 1 1 calc R
C9 C -0.1669(19) 0.5245(8) 0.0219(8) 0.047(3) Uani 1 1 d .
C10 C -0.363(3) 0.5943(11) -0.0083(9) 0.070(4) Uani 1 1 d .
H10A H -0.5458 0.5821 0.0187 0.084 Uiso 1 1 calc R
H10B H -0.3902 0.5810 -0.0669 0.084 Uiso 1 1 calc R
O1 O -0.301(2) 0.6956(7) 0.0002(9) 0.097(4) Uani 1 1 d .
H1 H -0.1323 0.7025 0.0139 0.146 Uiso 1 1 calc R

loop_
_atom_site_aniso_label
_atom_site_aniso_U_11
_atom_site_aniso_U_22
_atom_site_aniso_U_33
_atom_site_aniso_U_23
_atom_site_aniso_U_13
_atom_site_aniso_U_12
Se1 0.0855(10) 0.0727(9) 0.0591(7) -0.0170(6) 0.0157(7) -0.0182(8)
Se2 0.0609(7) 0.0472(6) 0.0852(10) -0.0041(6) 0.0207(7) 0.0016(6)
C11 0.035(5) 0.118(11) 0.018(4) 0.011(6) -0.006(5) -0.034(7)
C1 0.032(5) 0.042(5) 0.042(5) 0.004(4) 0.019(4) -0.003(4)
C2 0.026(5) 0.031(4) 0.043(5) 0.008(4) -0.001(4) -0.015(3)
C3 0.040(5) 0.043(5) 0.050(6) 0.002(5) 0.004(5) -0.018(5)
C4 0.056(7) 0.076(8) 0.039(6) 0.016(6) -0.016(5) -0.019(6)
C5 0.050(7) 0.061(7) 0.078(9) 0.028(6) -0.003(7) 0.003(6)
C6 0.055(6) 0.044(6) 0.072(8) 0.005(6) 0.004(6) -0.004(5)
C7 0.040(6) 0.029(4) 0.044(5) 0.005(4) 0.005(4) -0.003(4)
C8 0.046(7) 0.050(6) 0.072(8) 0.005(6) 0.027(6) -0.011(5)
C9 0.006(4) 0.039(5) 0.097(9) 0.025(5) 0.014(5) 0.000(4)
C10 0.056(8) 0.095(10) 0.059(8) 0.019(7) 0.002(6) -0.010(7)
O1 0.040(5) 0.071(6) 0.181(12) 0.056(7) -0.031(7) -0.007(5)

loop_
_atom_type_symbol
_atom_type_description
_atom_type_scat_dispersion_real
_atom_type_scat_dispersion_imag
_atom_type_scat_source
C C 0.0033 0.0016 'International Tables Vol C Tables 4.2.6.8 and 6.1.1.4'
H H 0.0000 0.0000 'International Tables Vol C Tables 4.2.6.8 and 6.1.1.4'
O O 0.0106 0.0060 'International Tables Vol C Tables 4.2.6.8 and 6.1.1.4'
Se Se -0.0929 2.2259 'International Tables Vol C Tables 4.2.6.8 and 6.1.1.4'

loop_
_geom_angle_atom_site_label_1
_geom_angle_atom_site_label_2
_geom_angle_atom_site_label_3
_geom_angle
C3 Se1 Se2 92.1(3)
C1 Se2 Se1 91.1(3)
C9 C11 C8 134.2(12)
C9 C11 H11 112.9
C8 C11 H11 112.9
C2 C1 C9 119.7(9)
C2 C1 Se2 118.1(8)
C9 C1 Se2 122.0(7)
C1 C2 C7 121.0(9)
C1 C2 C3 121.1(9)
C7 C2 C3 117.9(9)
C4 C3 C2 121.8(11)
C4 C3 Se1 121.6(9)
C2 C3 Se1 116.6(8)
C3 C4 C5 120.1(11)
C3 C4 H4 119.9
C5 C4 H4 119.9
C6 C5 C4 120.1(12)
C6 C5 H5 120.0
C4 C5 H5 120.0
C5 C6 C7 120.4(12)
C5 C6 H6 119.8
C7 C6 H6 119.8
C2 C7 C6 119.5(10)
C2 C7 C8 119.3(9)
C6 C7 C8 121.1(10)
C11 C8 C7 113.0(11)
C11 C8 H8 123.5
C7 C8 H8 123.5
C11 C9 C10 134.9(13)
C11 C9 C1 112.4(9)
C10 C9 C1 112.4(11)
C9 C10 O1 119.1(11)
C9 C10 H10A 107.5
O1 C10 H10A 107.5
C9 C10 H10B 107.5
O1 C10 H10B 107.5
H10A C10 H10B 107.0
C10 O1 H1 109.5

loop_
_geom_bond_atom_site_label_1
_geom_bond_atom_site_label_2
_geom_bond_distance
Se1 C3 1.905(11)
Se1 Se2 2.348(2)
Se2 C1 1.914(10)
C11 C9 1.301(18)
C11 C8 1.337(19)
C11 H11 0.9300
C1 C2 1.393(14)
C1 C9 1.580(17)
C2 C7 1.395(14)
C2 C3 1.444(15)
C3 C4 1.332(17)
C4 C5 1.429(19)
C4 H4 0.9300
C5 C6 1.357(18)
C5 H5 0.9300
C6 C7 1.437(16)
C6 H6 0.9300
C7 C8 1.561(18)
C8 H8 0.9300
C9 C10 1.396(17)
C10 O1 1.400(18)
C10 H10A 0.9700
C10 H10B 0.9700
O1 H1 0.8200

loop_
_geom_torsion_atom_site_label_1
_geom_torsion_atom_site_label_2
_geom_torsion_atom_site_label_3
_geom_torsion_atom_site_label_4
_geom_torsion
C3 Se1 Se2 C1 8.1(4)
Se1 Se2 C1 C2 -9.5(7)
Se1 Se2 C1 C9 175.5(7)
C9 C1 C2 C7 0.2(13)
Se2 C1 C2 C7 -174.9(7)
C9 C1 C2 C3 -178.3(8)
Se2 C1 C2 C3 6.6(11)
C1 C2 C3 C4 178.4(9)
C7 C2 C3 C4 -0.2(14)
C1 C2 C3 Se1 2.0(11)
C7 C2 C3 Se1 -176.5(7)
Se2 Se1 C3 C4 176.4(9)
Se2 Se1 C3 C2 -7.2(7)
C2 C3 C4 C5 3.5(16)
Se1 C3 C4 C5 179.7(9)
C3 C4 C5 C6 -5.0(18)
C4 C5 C6 C7 3.1(18)
C1 C2 C7 C6 179.7(9)
C3 C2 C7 C6 -1.7(13)
C1 C2 C7 C8 -3.5(13)
C3 C2 C7 C8 175.0(8)
C5 C6 C7 C2 0.2(16)
C5 C6 C7 C8 -176.5(10)
C9 C11 C8 C7 3.9(17)
C2 C7 C8 C11 2.1(13)
C6 C7 C8 C11 178.8(10)
C8 C11 C9 C10 -179.7(12)
C8 C11 C9 C1 -6.9(16)
C2 C1 C9 C11 4.4(12)
Se2 C1 C9 C11 179.3(7)
C2 C1 C9 C10 178.9(9)
Se2 C1 C9 C10 -6.2(11)
C11 C9 C10 O1 -138.0(14)
C1 C9 C10 O1 49.3(15)
